data_7055950
loop_
_publ_author_name
'Bolotin, Dmitrii S.'
'Il'in, Mikhail V.'
'Novikov, Alexander S.'
'Bokach, Nadezhda A.'
'Suslonov, Vitalii V.'
'Kukushkin, Vadim Yu.'

_publ_section_title
;
 Trinuclear (aminonitrone)ZnII complexes as key intermediates in
 zinc(ii)-mediated generation of 1,2,4-oxadiazoles from amidoximes and
 nitriles
;
_journal_issue 5
_journal_name_full 'New J. Chem.'
_journal_page_first 1940
_journal_paper_doi 10.1039/C6NJ03508F
_journal_volume 41
_journal_year 2017
_chemical_formula_moiety 'C F3 O3 S, C10 H15 N4 O'
_chemical_formula_sum 'C11 H15 F3 N4 O4 S'
_chemical_formula_weight 356.33
_space_group_crystal_system monoclinic
_space_group_IT_number 15
_space_group_name_Hall '-C 2yc'
_space_group_name_H-M_alt 'C 1 2/c 1'
_symmetry_space_group_name_Hall '-C 2yc'
_symmetry_space_group_name_H-M 'C 1 2/c 1'
_atom_sites_solution_hydrogens geom
_atom_sites_solution_primary direct
_atom_sites_solution_secondary difmap
_audit_creation_date 2016-10-12
_audit_creation_method
;
Olex2 1.2
(compiled 2016.09.09 svn.r3337 for OlexSys, GUI svn.r5227)
;
_audit_update_record
;
2016-10-12 deposited with the CCDC.
2017-01-16 downloaded from the CCDC.
;
_cell_angle_alpha 90
_cell_angle_beta 90.745(2)
_cell_angle_gamma 90
_cell_formula_units_Z 8
_cell_length_a 16.7859(5)
_cell_length_b 8.3599(2)
_cell_length_c 21.9907(5)
_cell_measurement_reflns_used 8632
_cell_measurement_temperature 100(2)
_cell_measurement_theta_max 75.5690
_cell_measurement_theta_min 4.0250
_cell_volume 3085.66(14)
_computing_cell_refinement
;
CrysAlisPro, Agilent Technologies,
Version 1.171.36.32 (release 02-08-2013 CrysAlis171 .NET)
(compiled Aug  2 2013,16:46:58)
;
_computing_data_collection
;
CrysAlisPro, Agilent Technologies,
Version 1.171.36.32 (release 02-08-2013 CrysAlis171 .NET)
(compiled Aug  2 2013,16:46:58)
;
_computing_data_reduction
;
CrysAlisPro, Agilent Technologies,
Version 1.171.36.32 (release 02-08-2013 CrysAlis171 .NET)
(compiled Aug  2 2013,16:46:58)
;
_computing_molecular_graphics 'Olex2 (Dolomanov et al., 2009)'
_computing_publication_material 'Olex2 (Dolomanov et al., 2009)'
_computing_structure_refinement 'ShelXL (Sheldrick, 2015)'
_computing_structure_solution 'ShelXS (Sheldrick, 2008)'
_diffrn_ambient_temperature 100(2)
_diffrn_detector_area_resol_mean 10.3829
_diffrn_measured_fraction_theta_full 1.000
_diffrn_measured_fraction_theta_max 0.994
_diffrn_measurement_details
;
#__ type_ start__ end____ width___ exp.time_
  1 omega  -93.00  -41.00   1.0000    2.0000
omega____ theta____ kappa____ phi______ frames
    -      -40.3787  -38.0000  150.0000 52

#__ type_ start__ end____ width___ exp.time_
  2 omega  -50.00   32.00   1.0000    2.0000
omega____ theta____ kappa____ phi______ frames
    -      -40.3787   38.0000    0.0000 82

#__ type_ start__ end____ width___ exp.time_
  3 omega  -40.00   25.00   1.0000    2.0000
omega____ theta____ kappa____ phi______ frames
    -      -40.3787   38.0000  -90.0000 65

#__ type_ start__ end____ width___ exp.time_
  4 omega  -86.00   41.00   1.0000    2.0000
omega____ theta____ kappa____ phi______ frames
    -      -40.3787   19.0000 -150.0000 127

#__ type_ start__ end____ width___ exp.time_
  5 omega   23.00   78.00   1.0000    2.0000
omega____ theta____ kappa____ phi______ frames
    -       40.3787  -99.0000   60.0000 55

#__ type_ start__ end____ width___ exp.time_
  6 omega   71.00  127.00   1.0000    2.0000
omega____ theta____ kappa____ phi______ frames
    -       40.3787 -178.0000  -60.0000 56

#__ type_ start__ end____ width___ exp.time_
  7 omega   20.00   59.00   1.0000    2.0000
omega____ theta____ kappa____ phi______ frames
    -       40.3787  -99.0000  -30.0000 39

#__ type_ start__ end____ width___ exp.time_
  8 omega   40.00   66.00   1.0000    9.0000
omega____ theta____ kappa____ phi______ frames
    -      113.0000  -64.0000   61.8738 26

#__ type_ start__ end____ width___ exp.time_
  9 omega  110.00  177.00   1.0000    9.0000
omega____ theta____ kappa____ phi______ frames
    -      113.0000  -10.0000    3.4901 67

#__ type_ start__ end____ width___ exp.time_
 10 omega   45.00  119.00   1.0000    9.0000
omega____ theta____ kappa____ phi______ frames
    -      113.0000 -122.0000   69.4356 74

#__ type_ start__ end____ width___ exp.time_
 11 omega   90.00  117.00   1.0000    9.0000
omega____ theta____ kappa____ phi______ frames
    -      113.0000  -79.0000  -38.8604 27

#__ type_ start__ end____ width___ exp.time_
 12 omega   31.00   56.00   1.0000    9.0000
omega____ theta____ kappa____ phi______ frames
    -      113.0000  -95.0000  150.0000 25

#__ type_ start__ end____ width___ exp.time_
 13 omega   45.00   98.00   1.0000    9.0000
omega____ theta____ kappa____ phi______ frames
    -      113.0000  -45.0000   60.0000 53

#__ type_ start__ end____ width___ exp.time_
 14 omega   35.00   78.00   1.0000    9.0000
omega____ theta____ kappa____ phi______ frames
    -      113.0000  -30.0000  -90.0000 43

#__ type_ start__ end____ width___ exp.time_
 15 omega   50.00   76.00   1.0000    9.0000
omega____ theta____ kappa____ phi______ frames
    -      113.0000  -79.0000  -38.8604 26

#__ type_ start__ end____ width___ exp.time_
 16 omega  114.00  141.00   1.0000    9.0000
omega____ theta____ kappa____ phi______ frames
    -      113.0000  -10.0000  147.9364 27

#__ type_ start__ end____ width___ exp.time_
 17 omega   28.00   86.00   1.0000    9.0000
omega____ theta____ kappa____ phi______ frames
    -      113.0000  -10.0000    3.4901 58

#__ type_ start__ end____ width___ exp.time_
 18 omega   59.00   94.00   1.0000    9.0000
omega____ theta____ kappa____ phi______ frames
    -      113.0000  178.0000    0.0000 35

#__ type_ start__ end____ width___ exp.time_
 19 omega   36.00   62.00   1.0000    9.0000
omega____ theta____ kappa____ phi______ frames
    -      113.0000  -30.0000 -150.0000 26

#__ type_ start__ end____ width___ exp.time_
 20 omega   48.00   74.00   1.0000    9.0000
omega____ theta____ kappa____ phi______ frames
    -      113.0000  -61.0000 -150.0000 26

#__ type_ start__ end____ width___ exp.time_
 21 omega  107.00  146.00   1.0000    9.0000
omega____ theta____ kappa____ phi______ frames
    -      113.0000  -77.0000  150.0000 39

#__ type_ start__ end____ width___ exp.time_
 22 omega   73.00  107.00   1.0000    9.0000
omega____ theta____ kappa____ phi______ frames
    -      113.0000  -95.0000  -30.0000 34

#__ type_ start__ end____ width___ exp.time_
 23 omega   79.00  115.00   1.0000    9.0000
omega____ theta____ kappa____ phi______ frames
    -      113.0000 -112.0000   90.0000 36

#__ type_ start__ end____ width___ exp.time_
 24 omega  108.00  144.00   1.0000    9.0000
omega____ theta____ kappa____ phi______ frames
    -      113.0000   30.0000   60.0000 36

#__ type_ start__ end____ width___ exp.time_
 25 omega   48.00   89.00   1.0000    9.0000
omega____ theta____ kappa____ phi______ frames
    -      113.0000  -30.0000 -120.0000 41

#__ type_ start__ end____ width___ exp.time_
 26 omega   63.00  105.00   1.0000    9.0000
omega____ theta____ kappa____ phi______ frames
    -      113.0000  -95.0000  150.0000 42

#__ type_ start__ end____ width___ exp.time_
 27 omega   99.00  125.00   1.0000    9.0000
omega____ theta____ kappa____ phi______ frames
    -      113.0000  -77.0000 -180.0000 26

#__ type_ start__ end____ width___ exp.time_
 28 omega   89.00  128.00   1.0000    9.0000
omega____ theta____ kappa____ phi______ frames
    -      113.0000   30.0000 -120.0000 39

#__ type_ start__ end____ width___ exp.time_
 29 omega   39.00   89.00   1.0000    9.0000
omega____ theta____ kappa____ phi______ frames
    -      113.0000  -30.0000 -180.0000 50

#__ type_ start__ end____ width___ exp.time_
 30 omega   93.00  126.00   1.0000    9.0000
omega____ theta____ kappa____ phi______ frames
    -      113.0000  -61.0000  150.0000 33

#__ type_ start__ end____ width___ exp.time_
 31 omega   74.00  110.00   1.0000    9.0000
omega____ theta____ kappa____ phi______ frames
    -      113.0000 -113.0000  143.0000 36

#__ type_ start__ end____ width___ exp.time_
 32 omega   65.00  100.00   1.0000    9.0000
omega____ theta____ kappa____ phi______ frames
    -      113.0000  -10.0000  147.9364 35

#__ type_ start__ end____ width___ exp.time_
 33 omega   45.00   93.00   1.0000    9.0000
omega____ theta____ kappa____ phi______ frames
    -      113.0000  -45.0000  120.0000 48

#__ type_ start__ end____ width___ exp.time_
 34 omega  122.00  147.00   1.0000    9.0000
omega____ theta____ kappa____ phi______ frames
    -      113.0000  -77.0000 -150.0000 25

#__ type_ start__ end____ width___ exp.time_
 35 omega  109.00  175.00   1.0000    9.0000
omega____ theta____ kappa____ phi______ frames
    -      113.0000   45.0000    0.0000 66

#__ type_ start__ end____ width___ exp.time_
 36 omega   36.00   90.00   1.0000    9.0000
omega____ theta____ kappa____ phi______ frames
    -      113.0000 -112.0000  120.0000 54

#__ type_ start__ end____ width___ exp.time_
 37 omega   90.00  115.00   1.0000    9.0000
omega____ theta____ kappa____ phi______ frames
    -      113.0000 -112.0000  -30.0000 25

#__ type_ start__ end____ width___ exp.time_
 38 omega  125.00  150.00   1.0000    9.0000
omega____ theta____ kappa____ phi______ frames
    -      113.0000  178.0000    0.0000 25

#__ type_ start__ end____ width___ exp.time_
 39 omega   92.00  124.00   1.0000    9.0000
omega____ theta____ kappa____ phi______ frames
    -      113.0000   45.0000 -180.0000 32

#__ type_ start__ end____ width___ exp.time_
 40 omega  139.00  177.00   1.0000    9.0000
omega____ theta____ kappa____ phi______ frames
    -      113.0000   45.0000 -180.0000 38

#__ type_ start__ end____ width___ exp.time_
 41 omega   55.00   81.00   1.0000    9.0000
omega____ theta____ kappa____ phi______ frames
    -      113.0000 -112.0000  -30.0000 26

#__ type_ start__ end____ width___ exp.time_
 42 omega   35.00  107.00   1.0000    9.0000
omega____ theta____ kappa____ phi______ frames
    -      113.0000  -95.0000  -60.0000 72

#__ type_ start__ end____ width___ exp.time_
 43 omega   76.00  115.00   1.0000    9.0000
omega____ theta____ kappa____ phi______ frames
    -      113.0000 -112.0000 -150.0000 39

#__ type_ start__ end____ width___ exp.time_
 44 omega   80.00  121.00   1.0000    9.0000
omega____ theta____ kappa____ phi______ frames
    -      113.0000   15.0000  150.0000 41

#__ type_ start__ end____ width___ exp.time_
 45 omega  135.00  167.00   1.0000    9.0000
omega____ theta____ kappa____ phi______ frames
    -      113.0000   15.0000  150.0000 32

#__ type_ start__ end____ width___ exp.time_
 46 omega  104.00  131.00   1.0000    9.0000
omega____ theta____ kappa____ phi______ frames
    -      113.0000  112.0000  -90.0000 27

#__ type_ start__ end____ width___ exp.time_
 47 omega  152.00  178.00   1.0000    9.0000
omega____ theta____ kappa____ phi______ frames
    -      113.0000  112.0000  -90.0000 26

#__ type_ start__ end____ width___ exp.time_
 48 omega   89.00  114.00   1.0000    9.0000
omega____ theta____ kappa____ phi______ frames
    -      113.0000 -112.0000  -90.0000 25

#__ type_ start__ end____ width___ exp.time_
 49 omega   97.00  123.00   1.0000    9.0000
omega____ theta____ kappa____ phi______ frames
    -      113.0000   45.0000  -90.0000 26

#__ type_ start__ end____ width___ exp.time_
 50 omega  150.00  175.00   1.0000    9.0000
omega____ theta____ kappa____ phi______ frames
    -      113.0000   45.0000  -90.0000 25

#__ type_ start__ end____ width___ exp.time_
 51 omega   49.00   99.00   1.0000    9.0000
omega____ theta____ kappa____ phi______ frames
    -      113.0000  -95.0000   30.0000 50

#__ type_ start__ end____ width___ exp.time_
 52 omega   60.00  104.00   1.0000    9.0000
omega____ theta____ kappa____ phi______ frames
    -      113.0000  -95.0000 -180.0000 44

#__ type_ start__ end____ width___ exp.time_
 53 omega   39.00   64.00   1.0000    9.0000
omega____ theta____ kappa____ phi______ frames
    -      113.0000  -30.0000  -60.0000 25

#__ type_ start__ end____ width___ exp.time_
 54 omega   57.00   83.00   1.0000    9.0000
omega____ theta____ kappa____ phi______ frames
    -      113.0000  -77.0000 -180.0000 26

#__ type_ start__ end____ width___ exp.time_
 55 omega   43.00   98.00   1.0000    9.0000
omega____ theta____ kappa____ phi______ frames
    -      113.0000 -112.0000 -120.0000 55

#__ type_ start__ end____ width___ exp.time_
 56 omega   37.00   63.00   1.0000    9.0000
omega____ theta____ kappa____ phi______ frames
    -      113.0000  -77.0000  120.0000 26

#__ type_ start__ end____ width___ exp.time_
 57 omega   82.00  107.00   1.0000    9.0000
omega____ theta____ kappa____ phi______ frames
    -      113.0000  -77.0000  120.0000 25

#__ type_ start__ end____ width___ exp.time_
 58 omega   49.00   81.00   1.0000    9.0000
omega____ theta____ kappa____ phi______ frames
    -      113.0000  -45.0000 -150.0000 32

#__ type_ start__ end____ width___ exp.time_
 59 omega   69.00   94.00   1.0000    9.0000
omega____ theta____ kappa____ phi______ frames
    -      113.0000  -45.0000   30.0000 25

#__ type_ start__ end____ width___ exp.time_
 60 omega  123.00  173.00   1.0000    9.0000
omega____ theta____ kappa____ phi______ frames
    -      113.0000  -15.0000   60.0000 50

#__ type_ start__ end____ width___ exp.time_
 61 omega  108.00  135.00   1.0000    9.0000
omega____ theta____ kappa____ phi______ frames
    -      113.0000  112.0000 -120.0000 27

#__ type_ start__ end____ width___ exp.time_
 62 omega  153.00  178.00   1.0000    9.0000
omega____ theta____ kappa____ phi______ frames
    -      113.0000  112.0000  120.0000 25

#__ type_ start__ end____ width___ exp.time_
 63 omega   74.00   99.00   1.0000    9.0000
omega____ theta____ kappa____ phi______ frames
    -      113.0000  -64.0000   61.8738 25

#__ type_ start__ end____ width___ exp.time_
 64 omega   35.00   86.00   1.0000    9.0000
omega____ theta____ kappa____ phi______ frames
    -      113.0000  -26.0000  106.6766 51
;
_diffrn_measurement_device_type 'SuperNova, Dual, Cu at zero, Atlas'
_diffrn_measurement_method '\w scans'
_diffrn_orient_matrix_UB_11 -0.0221222000
_diffrn_orient_matrix_UB_12 0.1784040000
_diffrn_orient_matrix_UB_13 0.0050859000
_diffrn_orient_matrix_UB_21 0.0771199000
_diffrn_orient_matrix_UB_22 0.0308962000
_diffrn_orient_matrix_UB_23 0.0368645000
_diffrn_orient_matrix_UB_31 0.0445170000
_diffrn_orient_matrix_UB_32 0.0344643000
_diffrn_orient_matrix_UB_33 -0.0593819000
_diffrn_radiation_monochromator mirror
_diffrn_radiation_type CuK\a
_diffrn_radiation_wavelength 1.54184
_diffrn_reflns_av_R_equivalents 0.1226
_diffrn_reflns_av_unetI/netI 0.0425
_diffrn_reflns_Laue_measured_fraction_full 1.000
_diffrn_reflns_Laue_measured_fraction_max 0.994
_diffrn_reflns_limit_h_max 21
_diffrn_reflns_limit_h_min -20
_diffrn_reflns_limit_k_max 10
_diffrn_reflns_limit_k_min -10
_diffrn_reflns_limit_l_max 24
_diffrn_reflns_limit_l_min -27
_diffrn_reflns_number 21892
_diffrn_reflns_point_group_measured_fraction_full 1.000
_diffrn_reflns_point_group_measured_fraction_max 0.994
_diffrn_reflns_theta_full 67.684
_diffrn_reflns_theta_max 76.503
_diffrn_reflns_theta_min 4.021
_diffrn_source 'SuperNova (Cu) X-ray Source'
_exptl_absorpt_coefficient_mu 2.429
_exptl_absorpt_correction_T_max 1.00000
_exptl_absorpt_correction_T_min 0.60288
_exptl_absorpt_correction_type multi-scan
_exptl_absorpt_process_details
;
CrysAlisPro, Agilent Technologies,
Version 1.171.36.32 (release 02-08-2013 CrysAlis171 .NET)
(compiled Aug  2 2013,16:46:58)
Empirical absorption correction using spherical harmonics,
 implemented in SCALE3 ABSPACK scaling algorithm.
;
_exptl_crystal_colour 'clear colourless'
_exptl_crystal_colour_lustre clear
_exptl_crystal_colour_primary colourless
_exptl_crystal_density_diffrn 1.534
_exptl_crystal_description prism
_exptl_crystal_F_000 1472
_exptl_crystal_size_max 0.1
_exptl_crystal_size_mid 0.1
_exptl_crystal_size_min 0.1
_refine_diff_density_max 0.369
_refine_diff_density_min -0.550
_refine_diff_density_rms 0.080
_refine_ls_extinction_method none
_refine_ls_goodness_of_fit_ref 1.032
_refine_ls_hydrogen_treatment constr
_refine_ls_matrix_type full
_refine_ls_number_parameters 210
_refine_ls_number_reflns 3225
_refine_ls_number_restraints 0
_refine_ls_restrained_S_all 1.032
_refine_ls_R_factor_all 0.0630
_refine_ls_R_factor_gt 0.0569
_refine_ls_shift/su_max 0.001
_refine_ls_shift/su_mean 0.000
_refine_ls_structure_factor_coef Fsqd
_refine_ls_weighting_details 'w=1/[\s^2^(Fo^2^)+(0.0676P)^2^+4.6861P] where P=(Fo^2^+2Fc^2^)/3'
_refine_ls_weighting_scheme calc
_refine_ls_wR_factor_gt 0.1174
_refine_ls_wR_factor_ref 0.1223
_reflns_Friedel_coverage 0.000
_reflns_number_gt 2818
_reflns_number_total 3225
_reflns_threshold_expression 'I > 2\s(I)'
_cod_data_source_file c6nj03508f2.cif
_cod_data_source_block 5a_OTf
_cod_depositor_comments 'Adding full bibliography for 7055945--7055952.cif.'
_cod_original_cell_volume 3085.67(15)
_cod_database_code 7055950
_chemical_oxdiff_formula 'Zn C22 H28 N8 O8 F6 S2'
_shelx_space_group_comment
;
The symmetry employed for this shelxl refinement is uniquely defined
by the following loop, which should always be used as a source of
symmetry information in preference to the above space-group names.
They are only intended as comments.
;
_reflns_odcompleteness_completeness 94.95
_reflns_odcompleteness_iscentric 1
_reflns_odcompleteness_theta 80.95
_olex2_refinement_description
;
1. Fixed Uiso
 At 1.2 times of:
  All C(H) groups, All N(H,H) groups
 At 1.5 times of:
  All C(H,H,H) groups
2.a Aromatic/amide H refined with riding coordinates:
 C9(H9), C8(H8), C6(H6), C7(H7), C10(H10)
2.b X=CH2 refined with riding coordinates:
 N3(H3A,H3B), N2(H2A,H2B)
2.c Idealised Me refined as rotating group:
 C4(H4A,H4B,H4C), C3(H3C,H3D,H3E)
;
_shelx_shelxl_version_number 2014/7
_olex2_submission_special_instructions 'No special instructions were received'

loop_
_space_group_symop_operation_xyz
'x, y, z'
'-x, y, -z+1/2'
'x+1/2, y+1/2, z'
'-x+1/2, y+1/2, -z+1/2'
'-x, -y, -z'
'x, -y, z-1/2'
'-x+1/2, -y+1/2, -z'
'x+1/2, -y+1/2, z-1/2'

loop_
_atom_site_label
_atom_site_type_symbol
_atom_site_fract_x
_atom_site_fract_y
_atom_site_fract_z
_atom_site_U_iso_or_equiv
_atom_site_adp_type
_atom_site_occupancy
_atom_site_site_symmetry_order
_atom_site_calc_flag
_atom_site_refinement_flags_posn
S1 S 0.51772(3) 0.14877(5) 0.58693(2) 0.01466(14) Uani 1 1 d .
O1 O 0.67766(8) 0.45819(17) 0.48075(6) 0.0179(3) Uani 1 1 d .
F3 F 0.54947(8) 0.27652(19) 0.69285(6) 0.0315(3) Uani 1 1 d .
C11 C 0.48935(12) 0.2685(2) 0.65286(9) 0.0186(4) Uani 1 1 d .
F2 F 0.47128(10) 0.41738(17) 0.63608(7) 0.0362(3) Uani 1 1 d .
C5 C 0.66988(12) 0.2302(2) 0.34075(8) 0.0161(4) Uani 1 1 d .
C9 C 0.76397(14) 0.1177(3) 0.27081(10) 0.0236(4) Uani 1 1 d .
H9 H 0.8172 0.0915 0.2607 0.028 Uiso 1 1 calc R
C8 C 0.70216(15) 0.0824(3) 0.23020(9) 0.0242(4) Uani 1 1 d .
H8 H 0.7132 0.0302 0.1929 0.029 Uiso 1 1 calc R
C6 C 0.60791(13) 0.1974(3) 0.29944(9) 0.0215(4) Uani 1 1 d .
H6 H 0.5547 0.2257 0.3090 0.026 Uiso 1 1 calc R
N1 N 0.70691(10) 0.3979(2) 0.42228(7) 0.0173(3) Uani 1 1 d .
N4 N 0.71161(10) 0.6067(2) 0.56172(7) 0.0179(3) Uani 1 1 d .
N3 N 0.81048(10) 0.5104(2) 0.49803(7) 0.0181(3) Uani 1 1 d .
H3A H 0.8483 0.5553 0.5203 0.022 Uiso 1 1 calc R
H3B H 0.8229 0.4552 0.4654 0.022 Uiso 1 1 calc R
C2 C 0.73543(12) 0.5260(2) 0.51351(8) 0.0150(4) Uani 1 1 d .
C1 C 0.65168(12) 0.3028(2) 0.40091(8) 0.0155(4) Uani 1 1 d .
C4 C 0.76996(13) 0.6751(3) 0.60444(9) 0.0228(4) Uani 1 1 d .
H4A H 0.8144 0.6002 0.6101 0.034 Uiso 1 1 calc GR
H4B H 0.7445 0.6944 0.6436 0.034 Uiso 1 1 calc GR
H4C H 0.7900 0.7763 0.5882 0.034 Uiso 1 1 calc GR
C3 C 0.62707(13) 0.6272(3) 0.57599(10) 0.0230(4) Uani 1 1 d .
H3C H 0.5944 0.5963 0.5407 0.035 Uiso 1 1 calc GR
H3D H 0.6168 0.7395 0.5861 0.035 Uiso 1 1 calc GR
H3E H 0.6136 0.5595 0.6108 0.035 Uiso 1 1 calc GR
C7 C 0.62448(14) 0.1232(3) 0.24424(9) 0.0251(5) Uani 1 1 d .
H7 H 0.5825 0.1006 0.2162 0.030 Uiso 1 1 calc R
C10 C 0.74814(12) 0.1914(2) 0.32622(9) 0.0194(4) Uani 1 1 d .
H10 H 0.7904 0.2150 0.3539 0.023 Uiso 1 1 calc R
O2 O 0.45037(9) 0.1646(2) 0.54562(7) 0.0243(3) Uani 1 1 d .
F1 F 0.42662(8) 0.20658(18) 0.68024(5) 0.0293(3) Uani 1 1 d .
O3 O 0.52910(9) -0.01020(18) 0.61177(7) 0.0233(3) Uani 1 1 d .
O4 O 0.58953(9) 0.22550(18) 0.56635(6) 0.0206(3) Uani 1 1 d .
N2 N 0.58211(10) 0.2677(2) 0.42715(7) 0.0177(3) Uani 1 1 d .
H2A H 0.5701 0.3106 0.4624 0.021 Uiso 1 1 calc R
H2B H 0.5485 0.2018 0.4091 0.021 Uiso 1 1 calc R

loop_
_atom_site_aniso_label
_atom_site_aniso_U_11
_atom_site_aniso_U_22
_atom_site_aniso_U_33
_atom_site_aniso_U_23
_atom_site_aniso_U_13
_atom_site_aniso_U_12
S1 0.0144(2) 0.0192(2) 0.0105(2) -0.00112(15) 0.00220(16) -0.00192(16)
O1 0.0172(6) 0.0215(7) 0.0151(6) -0.0049(5) 0.0036(5) -0.0040(5)
F3 0.0238(7) 0.0523(9) 0.0183(6) -0.0119(6) -0.0002(5) -0.0063(6)
C11 0.0158(9) 0.0236(10) 0.0166(8) -0.0019(7) 0.0043(7) -0.0026(8)
F2 0.0458(9) 0.0249(7) 0.0384(7) -0.0025(6) 0.0133(7) 0.0097(6)
C5 0.0201(9) 0.0142(8) 0.0142(8) 0.0017(7) 0.0022(7) -0.0025(7)
C9 0.0263(10) 0.0222(9) 0.0227(9) -0.0004(8) 0.0086(8) -0.0016(8)
C8 0.0373(12) 0.0194(9) 0.0160(8) -0.0019(7) 0.0063(8) -0.0030(9)
C6 0.0221(10) 0.0253(10) 0.0171(9) -0.0002(8) 0.0008(8) -0.0033(8)
N1 0.0193(8) 0.0211(8) 0.0117(7) -0.0037(6) 0.0044(6) -0.0023(7)
N4 0.0172(8) 0.0192(8) 0.0175(7) -0.0044(6) 0.0028(6) -0.0004(6)
N3 0.0159(8) 0.0215(8) 0.0171(7) -0.0044(6) 0.0015(6) -0.0009(6)
C2 0.0171(9) 0.0130(8) 0.0148(8) 0.0010(6) 0.0001(7) 0.0002(7)
C1 0.0167(9) 0.0155(8) 0.0143(8) 0.0020(7) 0.0001(7) -0.0005(7)
C4 0.0238(10) 0.0246(10) 0.0201(9) -0.0079(8) 0.0013(8) -0.0042(8)
C3 0.0188(9) 0.0256(10) 0.0249(10) -0.0048(8) 0.0065(8) 0.0017(8)
C7 0.0318(11) 0.0264(10) 0.0170(9) -0.0013(8) -0.0021(8) -0.0072(9)
C10 0.0203(10) 0.0205(9) 0.0174(8) 0.0005(7) 0.0028(7) -0.0022(8)
O2 0.0185(7) 0.0366(8) 0.0178(6) -0.0013(6) -0.0036(6) -0.0009(6)
F1 0.0231(6) 0.0463(8) 0.0186(6) -0.0063(5) 0.0105(5) -0.0085(6)
O3 0.0277(8) 0.0188(7) 0.0235(7) -0.0006(6) 0.0007(6) -0.0013(6)
O4 0.0187(7) 0.0246(7) 0.0188(6) -0.0029(5) 0.0063(5) -0.0045(6)
N2 0.0172(8) 0.0204(8) 0.0155(7) -0.0019(6) 0.0023(6) -0.0040(6)

loop_
_atom_type_symbol
_atom_type_description
_atom_type_scat_dispersion_real
_atom_type_scat_dispersion_imag
_atom_type_scat_source
C C 0.0181 0.0091 'International Tables Vol C Tables 4.2.6.8 and 6.1.1.4'
H H 0.0000 0.0000 'International Tables Vol C Tables 4.2.6.8 and 6.1.1.4'
F F 0.0727 0.0534 'International Tables Vol C Tables 4.2.6.8 and 6.1.1.4'
N N 0.0311 0.0180 'International Tables Vol C Tables 4.2.6.8 and 6.1.1.4'
O O 0.0492 0.0322 'International Tables Vol C Tables 4.2.6.8 and 6.1.1.4'
S S 0.3331 0.5567 'International Tables Vol C Tables 4.2.6.8 and 6.1.1.4'

loop_
_geom_angle_atom_site_label_1
_geom_angle_atom_site_label_2
_geom_angle_atom_site_label_3
_geom_angle
O2 S1 C11 103.78(9)
O2 S1 O3 114.75(9)
O3 S1 C11 103.73(9)
O4 S1 C11 103.44(9)
O4 S1 O2 114.28(9)
O4 S1 O3 114.80(9)
C2 O1 N1 111.76(14)
F3 C11 S1 110.38(14)
F3 C11 F2 107.68(17)
F2 C11 S1 110.62(14)
F1 C11 S1 111.29(14)
F1 C11 F3 108.63(16)
F1 C11 F2 108.13(17)
C6 C5 C1 119.78(18)
C10 C5 C6 120.03(18)
C10 C5 C1 120.17(17)
C8 C9 H9 119.8
C8 C9 C10 120.4(2)
C10 C9 H9 119.8
C9 C8 H8 120.0
C7 C8 C9 120.00(19)
C7 C8 H8 120.0
C5 C6 H6 120.1
C7 C6 C5 119.8(2)
C7 C6 H6 120.1
C1 N1 O1 106.26(15)
C2 N4 C4 120.43(17)
C2 N4 C3 122.28(17)
C4 N4 C3 117.25(16)
H3A N3 H3B 120.0
C2 N3 H3A 120.0
C2 N3 H3B 120.0
N4 C2 O1 115.23(17)
N3 C2 O1 120.85(17)
N3 C2 N4 123.92(17)
N1 C1 C5 114.53(17)
N1 C1 N2 126.66(17)
N2 C1 C5 118.81(17)
N4 C4 H4A 109.5
N4 C4 H4B 109.5
N4 C4 H4C 109.5
H4A C4 H4B 109.5
H4A C4 H4C 109.5
H4B C4 H4C 109.5
N4 C3 H3C 109.5
N4 C3 H3D 109.5
N4 C3 H3E 109.5
H3C C3 H3D 109.5
H3C C3 H3E 109.5
H3D C3 H3E 109.5
C8 C7 C6 120.14(19)
C8 C7 H7 119.9
C6 C7 H7 119.9
C5 C10 H10 120.2
C9 C10 C5 119.60(18)
C9 C10 H10 120.2
C1 N2 H2A 120.0
C1 N2 H2B 120.0
H2A N2 H2B 120.0

loop_
_geom_bond_atom_site_label_1
_geom_bond_atom_site_label_2
_geom_bond_distance
S1 C11 1.830(2)
S1 O2 1.4471(14)
S1 O3 1.4486(15)
S1 O4 1.4435(15)
O1 N1 1.471(2)
O1 C2 1.328(2)
F3 C11 1.332(2)
C11 F2 1.332(3)
C11 F1 1.325(2)
C5 C6 1.399(3)
C5 C1 1.491(3)
C5 C10 1.394(3)
C9 H9 0.9500
C9 C8 1.392(3)
C9 C10 1.394(3)
C8 H8 0.9500
C8 C7 1.387(3)
C6 H6 0.9500
C6 C7 1.394(3)
N1 C1 1.304(3)
N4 C2 1.323(3)
N4 C4 1.464(2)
N4 C3 1.467(3)
N3 H3A 0.8800
N3 H3B 0.8800
N3 C2 1.316(3)
C1 N2 1.342(3)
C4 H4A 0.9800
C4 H4B 0.9800
C4 H4C 0.9800
C3 H3C 0.9800
C3 H3D 0.9800
C3 H3E 0.9800
C7 H7 0.9500
C10 H10 0.9500
N2 H2A 0.8800
N2 H2B 0.8800

loop_
_geom_torsion_atom_site_label_1
_geom_torsion_atom_site_label_2
_geom_torsion_atom_site_label_3
_geom_torsion_atom_site_label_4
_geom_torsion
O1 N1 C1 C5 179.30(14)
O1 N1 C1 N2 0.1(3)
C5 C6 C7 C8 -0.2(3)
C9 C8 C7 C6 -1.0(3)
C8 C9 C10 C5 -0.2(3)
C6 C5 C1 N1 -147.52(19)
C6 C5 C1 N2 31.7(3)
C6 C5 C10 C9 -1.0(3)
N1 O1 C2 N4 169.01(15)
N1 O1 C2 N3 -11.4(2)
C2 O1 N1 C1 165.39(16)
C1 C5 C6 C7 -177.26(18)
C1 C5 C10 C9 177.47(18)
C4 N4 C2 O1 174.63(17)
C4 N4 C2 N3 -4.9(3)
C3 N4 C2 O1 -3.2(3)
C3 N4 C2 N3 177.25(18)
C10 C5 C6 C7 1.2(3)
C10 C5 C1 N1 34.0(3)
C10 C5 C1 N2 -146.73(19)
C10 C9 C8 C7 1.3(3)
O2 S1 C11 F3 -174.44(14)
O2 S1 C11 F2 -55.37(17)
O2 S1 C11 F1 64.86(16)
O3 S1 C11 F3 65.31(16)
O3 S1 C11 F2 -175.62(14)
O3 S1 C11 F1 -55.39(16)
O4 S1 C11 F3 -54.84(16)
O4 S1 C11 F2 64.23(16)
O4 S1 C11 F1 -175.54(14)
